data_1550881
loop_
_publ_author_name
'Almeida, Renata G.'
'Carvalho, Renato'
'Nunes, Mateus P.'
'Gomes, Roberto'
'Pedrosa, Leandro'
'Simone, Carlos'
'Elumalai, Gopi'
'Geertsen, Valerie'
'Gravel, Edmond'
'Doris, Eric'
'da Silva J\'unior, Eufr\^anio N.'

_publ_section_title
;
 Carbon nanotube-ruthenium hybrid towards mild oxidation of sulfides to
 sulfones: Efficient synthesis of diverse sulfonyl compounds
;
_journal_name_full 'Catalysis Science &amp; Technology'
_journal_paper_doi 10.1039/C9CY00384C
_journal_year 2019
_chemical_formula_moiety 'C20 H11 Br O4 S'
_chemical_formula_sum 'C20 H11 Br O4 S'
_chemical_formula_weight 427.26
_chemical_name_systematic
'Carbon nanotube-ruthenium hybrids towards mild oxidation of sulfides to sulfones: Efficient synthesis of sulfonyl compounds with potential biological aplications.'
_space_group_crystal_system monoclinic
_space_group_IT_number 4
_space_group_name_Hall 'P 2yb'
_space_group_name_H-M_alt 'P 1 21 1'
_symmetry_space_group_name_Hall 'P 2yb'
_symmetry_space_group_name_H-M 'P 1 21 1'
_atom_sites_solution_hydrogens geom
_atom_sites_solution_primary dual
_audit_creation_date 2019-02-11
_audit_creation_method
;
Olex2 1.2
(compiled 2018.05.29 svn.r3508 for OlexSys, GUI svn.r5506)
;
_audit_update_record
;
2019-02-12 deposited with the CCDC.    2019-04-15 downloaded from the CCDC.
;
_cell_angle_alpha 90
_cell_angle_beta 102.570(7)
_cell_angle_gamma 90
_cell_formula_units_Z 2
_cell_length_a 5.7841(4)
_cell_length_b 12.2780(7)
_cell_length_c 11.6933(8)
_cell_measurement_reflns_used 2080
_cell_measurement_temperature 293(2)
_cell_measurement_theta_max 31.2680
_cell_measurement_theta_min 3.5390
_cell_volume 810.52(9)
_computing_cell_refinement 'CrysAlisPro 1.171.39.35c (Rigaku OD, 2017)'
_computing_data_collection 'CrysAlisPro 1.171.39.35c (Rigaku OD, 2017)'
_computing_data_reduction 'CrysAlisPro 1.171.39.35c (Rigaku OD, 2017)'
_computing_molecular_graphics 'Olex2 (Dolomanov et al., 2009)'
_computing_publication_material 'Olex2 (Dolomanov et al., 2009)'
_computing_structure_refinement 'ShelXL (Sheldrick, 2015)'
_computing_structure_solution 'ShelXT (Sheldrick, 2015)'
_diffrn_ambient_temperature 293(2)
_diffrn_detector 'CCD plate'
_diffrn_measured_fraction_theta_full 0.995
_diffrn_measured_fraction_theta_max 0.874
_diffrn_measurement_details
;
List of Runs (angles in degrees, time in seconds):

  # Type    Start    End  Width  t~exp~   \w     \q     \k     \f   Frames
#--------------------------------------------------------------------------
  1  \w    -69.00 113.00   1.00   84.16    --   27.63  54.00-180.00  182
  2  \w     74.00 109.00   1.00   84.16    --   27.63  54.00  60.00   35
;
_diffrn_measurement_device 'two-circle diffractometer'
_diffrn_measurement_device_type 'XtaLAB Mini (ROW)'
_diffrn_measurement_method '\w scans'
_diffrn_orient_matrix_type 'CrysAlisPro convention (1999,Acta A55,543-557)'
_diffrn_orient_matrix_UB_11 0.0441141000
_diffrn_orient_matrix_UB_12 0.0336015000
_diffrn_orient_matrix_UB_13 0.0493409000
_diffrn_orient_matrix_UB_21 0.0076835000
_diffrn_orient_matrix_UB_22 0.0444045000
_diffrn_orient_matrix_UB_23 -0.0377644000
_diffrn_orient_matrix_UB_31 -0.1173154000
_diffrn_orient_matrix_UB_32 0.0155584000
_diffrn_orient_matrix_UB_33 0.0015040000
_diffrn_radiation_monochromator graphite
_diffrn_radiation_probe x-ray
_diffrn_radiation_type MoK\a
_diffrn_radiation_wavelength 0.71073
_diffrn_reflns_av_R_equivalents 0.0118
_diffrn_reflns_av_unetI/netI 0.0298
_diffrn_reflns_Laue_measured_fraction_full 0.995
_diffrn_reflns_Laue_measured_fraction_max 0.874
_diffrn_reflns_limit_h_max 7
_diffrn_reflns_limit_h_min -8
_diffrn_reflns_limit_k_max 18
_diffrn_reflns_limit_k_min -16
_diffrn_reflns_limit_l_max 16
_diffrn_reflns_limit_l_min -6
_diffrn_reflns_number 4868
_diffrn_reflns_point_group_measured_fraction_full 0.748
_diffrn_reflns_point_group_measured_fraction_max 0.606
_diffrn_reflns_theta_full 25.242
_diffrn_reflns_theta_max 34.519
_diffrn_reflns_theta_min 3.319
_diffrn_source 'fine-focus sealed X-ray tube'
_diffrn_source_type 'Rigaku (Mo) X-ray Source'
_exptl_absorpt_coefficient_mu 2.689
_exptl_absorpt_correction_T_max 1.00000
_exptl_absorpt_correction_T_min 0.92348
_exptl_absorpt_correction_type multi-scan
_exptl_absorpt_process_details
;
CrysAlisPro 1.171.39.35c (Rigaku Oxford Diffraction, 2017)
Empirical absorption correction using spherical harmonics,
 implemented in SCALE3 ABSPACK scaling algorithm.
;
_exptl_crystal_colour 'clear light red'
_exptl_crystal_colour_lustre clear
_exptl_crystal_colour_modifier light
_exptl_crystal_colour_primary red
_exptl_crystal_density_diffrn 1.751
_exptl_crystal_description block
_exptl_crystal_F_000 428
_exptl_crystal_size_max 0.22
_exptl_crystal_size_mid 0.19
_exptl_crystal_size_min 0.15
_refine_diff_density_max 0.521
_refine_diff_density_min -0.372
_refine_diff_density_rms 0.060
_refine_ls_abs_structure_details
;
 Classical Flack method preferred over Parsons because s.u. lower.
;
_refine_ls_abs_structure_Flack -0.020(9)
_refine_ls_extinction_method none
_refine_ls_goodness_of_fit_ref 1.037
_refine_ls_hydrogen_treatment constr
_refine_ls_matrix_type full
_refine_ls_number_parameters 235
_refine_ls_number_reflns 4171
_refine_ls_number_restraints 1
_refine_ls_restrained_S_all 1.037
_refine_ls_R_factor_all 0.0491
_refine_ls_R_factor_gt 0.0347
_refine_ls_shift/su_max 0.000
_refine_ls_shift/su_mean 0.000
_refine_ls_structure_factor_coef Fsqd
_refine_ls_weighting_details 'w=1/[\s^2^(Fo^2^)+(0.0450P)^2^+0.1062P] where P=(Fo^2^+2Fc^2^)/3'
_refine_ls_weighting_scheme calc
_refine_ls_wR_factor_gt 0.0807
_refine_ls_wR_factor_ref 0.0887
_reflns_Friedel_coverage 0.336
_reflns_Friedel_fraction_full 0.475
_reflns_Friedel_fraction_max 0.317
_reflns_number_gt 3388
_reflns_number_total 4171
_reflns_threshold_expression 'I > 2\s(I)'
_cod_data_source_file c9cy00384c2.cif
_cod_data_source_block c32652p
_cod_database_code 1550881
_shelx_shelxl_version_number 2014/7
_chemical_oxdiff_formula 'C20 H11 Br O4 S'
_shelx_space_group_comment
;
The symmetry employed for this shelxl refinement is uniquely defined
by the following loop, which should always be used as a source of
symmetry information in preference to the above space-group names.
They are only intended as comments.
;
_reflns_odcompleteness_completeness 99.54
_reflns_odcompleteness_iscentric 1
_reflns_odcompleteness_theta 26.32
_olex2_refinement_description
;
1. Fixed Uiso
 At 1.2 times of:
  All C(H) groups
2.a Aromatic/amide H refined with riding coordinates:
 C00B(H00B), C00D(H00D), C00E(H00E), C00G(H00G), C00H(H00H), C00I(H00I),
 C00K(H00K), C00M(H00M), C00N(H00N), C00P(H00P), C00Q(H00Q)
;
_olex2_submission_original_sample_id C32652p
_olex2_submission_special_instructions 'No special instructions were received'
_oxdiff_exptl_absorpt_empirical_details
;
Empirical correction (ABSPACK) includes:
- Absorption correction using spherical harmonics
- Frame scaling
;
_oxdiff_exptl_absorpt_empirical_full_max 1.072
_oxdiff_exptl_absorpt_empirical_full_min 0.873

loop_
_space_group_symop_operation_xyz
'x, y, z'
'-x, y+1/2, -z'

loop_
_atom_site_label
_atom_site_type_symbol
_atom_site_fract_x
_atom_site_fract_y
_atom_site_fract_z
_atom_site_U_iso_or_equiv
_atom_site_adp_type
_atom_site_occupancy
_atom_site_site_symmetry_order
_atom_site_calc_flag
_atom_site_refinement_flags_posn
Br01 Br 0.92727(6) 0.08392(4) 0.19171(3) 0.05416(12) Uani 1 1 d .
S002 S 0.55038(13) 0.48201(7) 0.44658(6) 0.03812(16) Uani 1 1 d .
O003 O 0.2534(4) 0.4970(2) 0.2062(2) 0.0468(5) Uani 1 1 d .
O004 O 0.3044(4) 0.4770(3) 0.4481(2) 0.0490(6) Uani 1 1 d .
O005 O 0.7154(5) 0.4776(3) 0.5568(2) 0.0586(7) Uani 1 1 d .
O006 O 0.3542(7) 0.9171(3) 0.1439(4) 0.0746(9) Uani 1 1 d .
C007 C 0.2509(5) 0.5954(3) 0.2103(2) 0.0346(5) Uani 1 1 d .
C008 C 0.6086(5) 0.6061(2) 0.3791(2) 0.0355(6) Uani 1 1 d .
C009 C 0.4494(5) 0.6562(2) 0.2864(2) 0.0331(5) Uani 1 1 d .
C00A C 0.0610(6) 0.6592(3) 0.1351(2) 0.0373(6) Uani 1 1 d .
C00B C 0.8177(6) 0.3895(3) 0.3085(3) 0.0401(6) Uani 1 1 d .
H00B H 0.8875 0.4577 0.3078 0.048 Uiso 1 1 calc R
C00C C 0.6303(5) 0.3752(3) 0.3628(3) 0.0348(6) Uani 1 1 d .
C00D C -0.1498(6) 0.6075(3) 0.0826(3) 0.0461(8) Uani 1 1 d .
H00D H -0.1730 0.5344 0.0973 0.055 Uiso 1 1 calc R
C00E C 0.9002(6) 0.3024(3) 0.2556(3) 0.0421(7) Uani 1 1 d .
H00E H 1.0255 0.3115 0.2183 0.051 Uiso 1 1 calc R
C00F C 0.7982(5) 0.2020(3) 0.2578(3) 0.0380(6) Uani 1 1 d .
C00G C 0.6075(6) 0.1865(3) 0.3111(3) 0.0466(7) Uani 1 1 d .
H00G H 0.5382 0.1182 0.3118 0.056 Uiso 1 1 calc R
C00H C 0.6957(7) 0.8160(3) 0.3150(3) 0.0502(8) Uani 1 1 d .
H00H H 0.7224 0.8878 0.2959 0.060 Uiso 1 1 calc R
C00I C 0.8142(6) 0.6602(3) 0.4329(3) 0.0461(8) Uani 1 1 d .
H00I H 0.9227 0.6264 0.4927 0.055 Uiso 1 1 calc R
C00J C 0.4894(6) 0.7637(3) 0.2579(3) 0.0395(6) Uani 1 1 d .
C00K C 0.8579(7) 0.7642(4) 0.3977(4) 0.0529(9) Uani 1 1 d .
H00K H 0.9997 0.7987 0.4311 0.063 Uiso 1 1 calc R
C00L C 0.0946(6) 0.7691(3) 0.1135(3) 0.0424(7) Uani 1 1 d .
C00M C -0.0841(8) 0.8253(4) 0.0363(3) 0.0549(10) Uani 1 1 d .
H00M H -0.0624 0.8981 0.0193 0.066 Uiso 1 1 calc R
C00N C 0.5242(6) 0.2747(3) 0.3626(3) 0.0451(7) Uani 1 1 d .
H00N H 0.3954 0.2664 0.3976 0.054 Uiso 1 1 calc R
C00O C 0.3144(7) 0.8240(3) 0.1680(3) 0.0468(7) Uani 1 1 d .
C00P C -0.2897(8) 0.7741(4) -0.0143(3) 0.0629(12) Uani 1 1 d .
H00P H -0.4082 0.8125 -0.0648 0.076 Uiso 1 1 calc R
C00Q C -0.3238(7) 0.6662(4) 0.0085(3) 0.0587(11) Uani 1 1 d .
H00Q H -0.4655 0.6325 -0.0263 0.070 Uiso 1 1 calc R

loop_
_atom_site_aniso_label
_atom_site_aniso_U_11
_atom_site_aniso_U_22
_atom_site_aniso_U_33
_atom_site_aniso_U_23
_atom_site_aniso_U_13
_atom_site_aniso_U_12
Br01 0.0609(2) 0.03901(17) 0.0640(2) -0.00329(18) 0.01672(15) 0.00481(18)
S002 0.0386(3) 0.0412(4) 0.0340(3) 0.0030(3) 0.0065(2) 0.0021(3)
O003 0.0460(11) 0.0278(11) 0.0602(13) 0.0007(10) -0.0028(10) -0.0047(9)
O004 0.0447(11) 0.0498(15) 0.0572(13) 0.0070(12) 0.0215(10) 0.0047(11)
O005 0.0679(16) 0.0681(19) 0.0343(11) 0.0004(12) -0.0010(10) 0.0063(15)
O006 0.083(2) 0.0351(15) 0.106(2) 0.0208(16) 0.0208(19) -0.0012(15)
C007 0.0381(12) 0.0313(15) 0.0336(11) -0.0004(12) 0.0065(9) -0.0030(13)
C008 0.0349(12) 0.0346(17) 0.0369(13) -0.0058(11) 0.0079(10) -0.0046(11)
C009 0.0378(13) 0.0276(12) 0.0353(13) -0.0046(10) 0.0112(10) -0.0033(11)
C00A 0.0432(14) 0.0360(15) 0.0323(13) -0.0002(11) 0.0077(11) 0.0054(12)
C00B 0.0377(14) 0.0316(15) 0.0526(16) 0.0000(13) 0.0131(12) -0.0061(12)
C00C 0.0313(12) 0.0356(15) 0.0361(13) 0.0058(12) 0.0044(10) 0.0007(11)
C00D 0.0428(15) 0.053(3) 0.0404(14) -0.0020(14) 0.0038(12) 0.0012(14)
C00E 0.0375(15) 0.0407(17) 0.0508(17) 0.0007(14) 0.0153(13) -0.0048(13)
C00F 0.0381(14) 0.0334(14) 0.0392(14) 0.0024(12) 0.0011(11) 0.0012(12)
C00G 0.0469(16) 0.0361(16) 0.0581(19) 0.0073(15) 0.0143(15) -0.0080(14)
C00H 0.062(2) 0.0315(16) 0.062(2) -0.0135(15) 0.0230(17) -0.0152(16)
C00I 0.0395(15) 0.050(2) 0.0462(16) -0.0135(15) 0.0045(13) -0.0084(14)
C00J 0.0493(16) 0.0282(14) 0.0440(16) -0.0056(12) 0.0170(13) -0.0033(13)
C00K 0.0475(18) 0.051(2) 0.059(2) -0.0207(18) 0.0103(16) -0.0182(17)
C00L 0.0558(18) 0.0373(17) 0.0368(14) 0.0033(12) 0.0157(13) 0.0112(14)
C00M 0.075(3) 0.047(2) 0.0446(18) 0.0070(15) 0.0161(17) 0.023(2)
C00N 0.0414(16) 0.0421(18) 0.0557(18) 0.0065(15) 0.0192(14) -0.0051(14)
C00O 0.059(2) 0.0291(15) 0.0564(19) 0.0037(13) 0.0223(16) 0.0040(15)
C00P 0.068(2) 0.070(3) 0.0449(18) 0.0046(18) -0.0006(17) 0.031(2)
C00Q 0.0480(18) 0.077(3) 0.0464(18) -0.0033(18) -0.0002(15) 0.012(2)

loop_
_atom_type_symbol
_atom_type_description
_atom_type_scat_dispersion_real
_atom_type_scat_dispersion_imag
_atom_type_scat_source
C C 0.0033 0.0016 'International Tables Vol C Tables 4.2.6.8 and 6.1.1.4'
H H 0.0000 0.0000 'International Tables Vol C Tables 4.2.6.8 and 6.1.1.4'
O O 0.0106 0.0060 'International Tables Vol C Tables 4.2.6.8 and 6.1.1.4'
S S 0.1246 0.1234 'International Tables Vol C Tables 4.2.6.8 and 6.1.1.4'
Br Br -0.2901 2.4595 'International Tables Vol C Tables 4.2.6.8 and 6.1.1.4'

loop_
_geom_angle_atom_site_label_1
_geom_angle_atom_site_label_2
_geom_angle_atom_site_label_3
_geom_angle
O004 S002 C008 109.11(16)
O004 S002 C00C 110.98(16)
O005 S002 O004 117.36(17)
O005 S002 C008 106.18(17)
O005 S002 C00C 105.61(17)
C00C S002 C008 107.05(14)
O003 C007 C009 120.6(3)
O003 C007 C00A 121.4(3)
C00A C007 C009 117.9(3)
C009 C008 S002 124.2(2)
C00I C008 S002 115.8(2)
C00I C008 C009 119.6(3)
C008 C009 C007 122.2(3)
C00J C009 C007 118.6(3)
C00J C009 C008 119.0(3)
C00D C00A C007 119.2(3)
C00D C00A C00L 120.3(3)
C00L C00A C007 120.5(3)
C00C C00B H00B 120.2
C00E C00B H00B 120.2
C00E C00B C00C 119.5(3)
C00B C00C S002 119.3(3)
C00N C00C S002 119.8(2)
C00N C00C C00B 120.5(3)
C00A C00D H00D 120.4
C00Q C00D C00A 119.2(4)
C00Q C00D H00D 120.4
C00B C00E H00E 120.0
C00F C00E C00B 120.0(3)
C00F C00E H00E 120.0
C00E C00F Br01 118.5(2)
C00E C00F C00G 121.3(3)
C00G C00F Br01 120.3(3)
C00F C00G H00G 120.8
C00N C00G C00F 118.3(3)
C00N C00G H00G 120.8
C00J C00H H00H 119.5
C00K C00H H00H 119.5
C00K C00H C00J 121.1(4)
C008 C00I H00I 119.9
C00K C00I C008 120.1(3)
C00K C00I H00I 119.9
C009 C00J C00O 121.2(3)
C00H C00J C009 119.5(3)
C00H C00J C00O 119.4(3)
C00H C00K C00I 120.3(3)
C00H C00K H00K 119.8
C00I C00K H00K 119.8
C00A C00L C00M 118.8(4)
C00A C00L C00O 120.7(3)
C00M C00L C00O 120.5(4)
C00L C00M H00M 119.8
C00P C00M C00L 120.4(4)
C00P C00M H00M 119.8
C00C C00N H00N 119.8
C00G C00N C00C 120.5(3)
C00G C00N H00N 119.8
O006 C00O C00J 119.9(4)
O006 C00O C00L 121.8(4)
C00L C00O C00J 118.3(3)
C00M C00P H00P 119.7
C00M C00P C00Q 120.6(4)
C00Q C00P H00P 119.7
C00D C00Q H00Q 119.7
C00P C00Q C00D 120.6(4)
C00P C00Q H00Q 119.7

loop_
_geom_bond_atom_site_label_1
_geom_bond_atom_site_label_2
_geom_bond_distance
Br01 C00F 1.874(3)
S002 O004 1.428(2)
S002 O005 1.428(2)
S002 C008 1.781(3)
S002 C00C 1.758(3)
O003 C007 1.209(4)
O006 C00O 1.211(5)
C007 C009 1.490(4)
C007 C00A 1.474(4)
C008 C009 1.403(4)
C008 C00I 1.387(4)
C009 C00J 1.393(4)
C00A C00D 1.393(5)
C00A C00L 1.395(5)
C00B H00B 0.9300
C00B C00C 1.381(4)
C00B C00E 1.372(5)
C00C C00N 1.379(5)
C00D H00D 0.9300
C00D C00Q 1.380(5)
C00E H00E 0.9300
C00E C00F 1.369(5)
C00F C00G 1.393(5)
C00G H00G 0.9300
C00G C00N 1.377(6)
C00H H00H 0.9300
C00H C00J 1.391(5)
C00H C00K 1.351(6)
C00I H00I 0.9300
C00I C00K 1.382(6)
C00J C00O 1.488(5)
C00K H00K 0.9300
C00L C00M 1.397(5)
C00L C00O 1.457(6)
C00M H00M 0.9300
C00M C00P 1.361(7)
C00N H00N 0.9300
C00P H00P 0.9300
C00P C00Q 1.373(8)
C00Q H00Q 0.9300
